data_2019014
loop_
_publ_author_name
'Xu, Xiao-Juan'
'Miao, Jian-Yun'
'Wang, Jun'

_publ_section_title
;
 A novel two-dimensional coordination polymer:
 poly[diaquatetra-\m~2~-chlorido-[\m~2~-2,2'-(piperazine-1,4-diium-1,4-diyl)diacetate]dicadmium(II)]
;
_journal_coeditor_code WQ3034
_journal_issue 6
_journal_name_full 'Acta Crystallographica Section C'
_journal_page_first 620
_journal_page_last 623
_journal_paper_doi 10.1107/S0108270113013000
_journal_volume 69
_journal_year 2013
_chemical_formula_iupac '[Cd2 Cl4 (C8 H14 N2 O4) (H2 O)2]'
_chemical_formula_moiety 'C8 H18 Cd2 Cl4 N2 O6'
_chemical_formula_sum 'C8 H18 Cd2 Cl4 N2 O6'
_chemical_formula_weight 604.86
_chemical_name_systematic
Poly[diaquatetra-\m~2~-chlorido-[\m~2~-2,2'-(piperazine-1,4-diium-1,4-diyl)diacetate]dicadmium(II)]
_space_group_IT_number 14
_symmetry_cell_setting monoclinic
_symmetry_space_group_name_Hall '-P 2ybc'
_symmetry_space_group_name_H-M 'P 1 21/c 1'
_atom_sites_solution_hydrogens geom
_atom_sites_solution_primary direct
_atom_sites_solution_secondary difmap
_audit_creation_method SHELXL97
_cell_angle_alpha 90.00
_cell_angle_beta 110.808(2)
_cell_angle_gamma 90.00
_cell_formula_units_Z 2
_cell_length_a 8.7426(11)
_cell_length_b 14.3464(19)
_cell_length_c 7.2686(10)
_cell_measurement_reflns_used 2721
_cell_measurement_temperature 153(2)
_cell_measurement_theta_max 22.37
_cell_measurement_theta_min 2.31
_cell_volume 852.2(2)
_computing_cell_refinement 'SAINT (Bruker 2000)'
_computing_data_collection 'SMART (Bruker 2000)'
_computing_data_reduction 'SAINT (Bruker 2000)'
_computing_molecular_graphics 'DIAMOND (Brandenburg, 1999)'
_computing_publication_material 'SHELXTL (Sheldrick, 2008)'
_computing_structure_refinement 'SHELXL97 (Sheldrick, 2008)'
_computing_structure_solution 'SHELXTL (Sheldrick, 2008)'
_diffrn_ambient_temperature 153(2)
_diffrn_measured_fraction_theta_full 0.996
_diffrn_measured_fraction_theta_max 0.996
_diffrn_measurement_device_type 'Bruker SMART CCD area-detector'
_diffrn_measurement_method '\f and \w'
_diffrn_radiation_monochromator graphite
_diffrn_radiation_source 'fine-focus sealed tube'
_diffrn_radiation_type MoK\a
_diffrn_radiation_wavelength 0.71073
_diffrn_reflns_av_R_equivalents 0.0289
_diffrn_reflns_av_sigmaI/netI 0.0286
_diffrn_reflns_limit_h_max 5
_diffrn_reflns_limit_h_min -10
_diffrn_reflns_limit_k_max 17
_diffrn_reflns_limit_k_min -17
_diffrn_reflns_limit_l_max 8
_diffrn_reflns_limit_l_min -8
_diffrn_reflns_number 4469
_diffrn_reflns_theta_full 25.99
_diffrn_reflns_theta_max 25.99
_diffrn_reflns_theta_min 2.49
_exptl_absorpt_coefficient_mu 3.147
_exptl_absorpt_correction_T_max 0.568
_exptl_absorpt_correction_T_min 0.538
_exptl_absorpt_correction_type multi-scan
_exptl_absorpt_process_details '(SADABS; Bruker, 2000)'
_exptl_crystal_colour colourless
_exptl_crystal_density_diffrn 2.357
_exptl_crystal_density_method 'not measured'
_exptl_crystal_description block
_exptl_crystal_F_000 584
_exptl_crystal_size_max 0.20
_exptl_crystal_size_mid 0.19
_exptl_crystal_size_min 0.18
_refine_diff_density_max 0.594
_refine_diff_density_min -1.138
_refine_ls_extinction_method none
_refine_ls_goodness_of_fit_ref 1.146
_refine_ls_hydrogen_treatment constr
_refine_ls_matrix_type full
_refine_ls_number_parameters 100
_refine_ls_number_reflns 1664
_refine_ls_number_restraints 0
_refine_ls_restrained_S_all 1.146
_refine_ls_R_factor_all 0.0326
_refine_ls_R_factor_gt 0.0309
_refine_ls_shift/su_max 0.000
_refine_ls_shift/su_mean 0.000
_refine_ls_structure_factor_coef Fsqd
_refine_ls_weighting_details 'calc w = 1/[\s^2^(Fo^2^)+(0.0437P)^2^+0.2938P] where P=(Fo^2^+2Fc^2^)/3'
_refine_ls_weighting_scheme calc
_refine_ls_wR_factor_gt 0.0806
_refine_ls_wR_factor_ref 0.0820
_reflns_number_gt 1582
_reflns_number_total 1664
_reflns_threshold_expression I>2\s(I)
_cod_data_source_file wq3034.cif
_cod_data_source_block I
_cod_original_sg_symbol_H-M 'P 21/c'
_cod_database_code 2019014
_cod_database_fobs_code 2019014

loop_
_symmetry_equiv_pos_as_xyz
'x, y, z'
'-x, y+1/2, -z+1/2'
'-x, -y, -z'
'x, -y-1/2, z-1/2'

loop_
_atom_site_type_symbol
_atom_site_label
_atom_site_fract_x
_atom_site_fract_y
_atom_site_fract_z
_atom_site_U_iso_or_equiv
_atom_site_adp_type
_atom_site_calc_flag
_atom_site_refinement_flags
_atom_site_occupancy
_atom_site_symmetry_multiplicity
C C1 0.1873(4) 0.0176(2) -0.0298(5) 0.0220(7) Uani d . 1 1
C C2 0.2752(5) -0.0569(2) 0.1224(5) 0.0288(8) Uani d . 1 1
H H2A 0.1949 -0.1035 0.1321 0.035 Uiso calc R 1 1
H H2B 0.3568 -0.0895 0.0797 0.035 Uiso calc R 1 1
C C3 0.5082(4) 0.0405(3) 0.3230(5) 0.0260(8) Uani d . 1 1
H H3A 0.4757 0.0897 0.2209 0.031 Uiso calc R 1 1
H H3B 0.5849 -0.0022 0.2925 0.031 Uiso calc R 1 1
C C4 0.4077(4) -0.0842(2) 0.4784(5) 0.0281(8) Uani d . 1 1
H H4A 0.4822 -0.1300 0.4520 0.034 Uiso calc R 1 1
H H4B 0.3091 -0.1180 0.4788 0.034 Uiso calc R 1 1
Cd Cd1 0.13987(3) 0.244236(16) -0.03240(4) 0.02446(14) Uani d . 1 1
Cl Cl1 0.36262(11) 0.22178(7) -0.18887(13) 0.0280(2) Uani d . 1 1
Cl Cl2 -0.08013(13) 0.24235(6) -0.37172(15) 0.0291(2) Uani d . 1 1
N N1 0.3592(3) -0.01283(19) 0.3193(4) 0.0202(6) Uani d . 1 1
H H1 0.2868 0.0286 0.3438 0.024 Uiso calc R 1 1
O O1 0.1524(3) 0.09003(17) 0.0417(4) 0.0298(6) Uani d . 1 1
O O2 0.1574(3) -0.00200(18) -0.2045(3) 0.0320(6) Uani d . 1 1
O O1W 0.1325(3) 0.41230(18) -0.0496(3) 0.0255(6) Uani d . 1 1
H H1WA 0.1428 0.4348 0.0623 0.038 Uiso d R 1 1
H H1WB 0.0417 0.4305 -0.1325 0.038 Uiso d R 1 1

loop_
_atom_site_aniso_label
_atom_site_aniso_U_11
_atom_site_aniso_U_22
_atom_site_aniso_U_33
_atom_site_aniso_U_12
_atom_site_aniso_U_13
_atom_site_aniso_U_23
C1 0.0169(16) 0.0264(18) 0.0198(17) -0.0018(13) 0.0027(13) 0.0008(13)
C2 0.032(2) 0.0239(17) 0.0216(18) -0.0006(15) -0.0012(15) -0.0032(14)
C3 0.0219(18) 0.0321(19) 0.0204(17) -0.0030(14) 0.0031(14) 0.0052(14)
C4 0.0275(19) 0.0258(18) 0.0231(18) -0.0049(15) -0.0006(15) 0.0062(14)
Cd1 0.0285(2) 0.02603(19) 0.0187(2) 0.00147(9) 0.00829(15) 0.00091(9)
Cl1 0.0253(5) 0.0373(5) 0.0201(4) 0.0007(4) 0.0065(4) -0.0020(4)
Cl2 0.0257(5) 0.0388(5) 0.0214(5) -0.0036(3) 0.0069(4) 0.0025(3)
N1 0.0177(14) 0.0219(14) 0.0168(13) 0.0024(11) 0.0010(11) 0.0009(11)
O1 0.0360(15) 0.0273(14) 0.0254(14) 0.0053(11) 0.0100(11) 0.0038(11)
O2 0.0386(15) 0.0375(14) 0.0162(13) -0.0066(12) 0.0051(11) -0.0013(10)
O1W 0.0224(13) 0.0316(14) 0.0201(13) 0.0012(10) 0.0045(10) -0.0014(10)

loop_
_atom_type_symbol
_atom_type_description
_atom_type_scat_dispersion_real
_atom_type_scat_dispersion_imag
_atom_type_scat_source
C C 0.0033 0.0016 'International Tables Vol C Tables 4.2.6.8 and 6.1.1.4'
H H 0.0000 0.0000 'International Tables Vol C Tables 4.2.6.8 and 6.1.1.4'
N N 0.0061 0.0033 'International Tables Vol C Tables 4.2.6.8 and 6.1.1.4'
O O 0.0106 0.0060 'International Tables Vol C Tables 4.2.6.8 and 6.1.1.4'
Cl Cl 0.1484 0.1585 'International Tables Vol C Tables 4.2.6.8 and 6.1.1.4'
Cd Cd -0.8075 1.2024 'International Tables Vol C Tables 4.2.6.8 and 6.1.1.4'

loop_
_geom_angle_atom_site_label_1
_geom_angle_atom_site_label_2
_geom_angle_atom_site_label_3
_geom_angle_site_symmetry_1
_geom_angle_site_symmetry_3
_geom_angle
_geom_angle_publ_flag
O2 C1 O1 . . 128.7(3) ?
O2 C1 C2 . . 116.8(3) ?
O1 C1 C2 . . 114.5(3) ?
N1 C2 C1 . . 110.2(3) ?
N1 C2 H2A . . 109.6 ?
C1 C2 H2A . . 109.6 ?
N1 C2 H2B . . 109.6 ?
C1 C2 H2B . . 109.6 ?
H2A C2 H2B . . 108.1 ?
N1 C3 C4 . 3_656 110.8(3) ?
N1 C3 H3A . . 109.5 ?
C4 C3 H3A 3_656 . 109.5 ?
N1 C3 H3B . . 109.5 ?
C4 C3 H3B 3_656 . 109.5 ?
H3A C3 H3B . . 108.1 ?
N1 C4 C3 . 3_656 111.4(3) ?
N1 C4 H4A . . 109.3 ?
C3 C4 H4A 3_656 . 109.3 ?
N1 C4 H4B . . 109.3 ?
C3 C4 H4B 3_656 . 109.3 ?
H4A C4 H4B . . 108.0 ?
O1 Cd1 O1W . . 169.65(8) y
O1 Cd1 Cl2 . . 100.17(7) y
O1W Cd1 Cl2 . . 87.89(6) y
O1 Cd1 Cl2 . 4_566 86.93(7) y
O1W Cd1 Cl2 . 4_566 86.49(6) y
Cl2 Cd1 Cl2 . 4_566 90.64(4) y
O1 Cd1 Cl1 . . 90.14(7) y
O1W Cd1 Cl1 . . 96.39(6) y
Cl2 Cd1 Cl1 . . 90.02(3) y
Cl2 Cd1 Cl1 4_566 . 177.07(3) y
O1 Cd1 Cl1 . 4_566 89.91(7) y
O1W Cd1 Cl1 . 4_566 81.96(6) y
Cl2 Cd1 Cl1 . 4_566 169.85(3) y
Cl2 Cd1 Cl1 4_566 4_566 88.62(3) y
Cl1 Cd1 Cl1 . 4_566 91.23(3) y
Cd1 Cl1 Cd1 . 4_565 88.57(3) y
Cd1 Cl2 Cd1 . 4_565 90.55(4) y
C4 N1 C2 . . 111.1(3) ?
C4 N1 C3 . . 109.3(2) ?
C2 N1 C3 . . 111.1(3) ?
C4 N1 H1 . . 108.4 ?
C2 N1 H1 . . 108.4 ?
C3 N1 H1 . . 108.4 ?
C1 O1 Cd1 . . 135.3(2) ?
Cd1 O1W H1WA . . 109.8 ?
Cd1 O1W H1WB . . 110.2 ?
H1WA O1W H1WB . . 108.4 ?

loop_
_geom_bond_atom_site_label_1
_geom_bond_atom_site_label_2
_geom_bond_site_symmetry_2
_geom_bond_distance
_geom_bond_publ_flag
C1 O2 . 1.235(4) ?
C1 O1 . 1.247(4) ?
C1 C2 . 1.534(4) ?
C2 N1 . 1.497(4) ?
C2 H2A . 0.9900 ?
C2 H2B . 0.9900 ?
C3 N1 . 1.502(4) ?
C3 C4 3_656 1.505(5) ?
C3 H3A . 0.9900 ?
C3 H3B . 0.9900 ?
C4 N1 . 1.489(4) ?
C4 C3 3_656 1.505(5) ?
C4 H4A . 0.9900 ?
C4 H4B . 0.9900 ?
Cd1 O1 . 2.270(3) y
Cd1 O1W . 2.414(3) y
Cd1 Cl2 . 2.5324(11) y
Cd1 Cl2 4_566 2.5878(12) y
Cd1 Cl1 . 2.6006(10) y
Cd1 Cl1 4_566 2.6096(9) y
Cl1 Cd1 4_565 2.6096(9) ?
Cl2 Cd1 4_565 2.5878(12) ?
N1 H1 . 0.9300 ?
O1W H1WA . 0.8500 ?
O1W H1WB . 0.8500 ?

loop_
_geom_hbond_atom_site_label_D
_geom_hbond_atom_site_label_H
_geom_hbond_atom_site_label_A
_geom_hbond_site_symmetry_A
_geom_hbond_distance_DH
_geom_hbond_distance_HA
_geom_hbond_distance_DA
_geom_hbond_angle_DHA
C4 H4B Cl2 3 0.99 2.59 3.517(4) 156.8
C4 H4A Cl1 2_645 0.99 2.77 3.455(4) 126.9
C3 H3B O2 3_655 0.99 2.55 3.374(5) 140.4
O1W H1WB O2 2_554 0.85 1.98 2.813(3) 168.0
O1W H1WA O2 4_566 0.85 1.91 2.758(3) 171.9
N1 H1 O1W 4_566 0.93 1.97 2.873(4) 163.3
N1 H1 O1 . 0.93 2.27 2.632(4) 102.5

loop_
_geom_torsion_atom_site_label_1
_geom_torsion_atom_site_label_2
_geom_torsion_atom_site_label_3
_geom_torsion_atom_site_label_4
_geom_torsion_site_symmetry_1
_geom_torsion_site_symmetry_4
_geom_torsion
O2 C1 C2 N1 . . 158.0(3)
O1 C1 C2 N1 . . -23.4(4)
O1 Cd1 Cl1 Cd1 . 4_565 111.46(7)
O1W Cd1 Cl1 Cd1 . 4_565 -76.58(6)
Cl2 Cd1 Cl1 Cd1 . 4_565 11.30(3)
Cl1 Cd1 Cl1 Cd1 4_566 4_565 -158.63(5)
O1 Cd1 Cl2 Cd1 . 4_565 -101.53(7)
O1W Cd1 Cl2 Cd1 . 4_565 85.00(6)
Cl2 Cd1 Cl2 Cd1 4_566 4_565 171.47(4)
Cl1 Cd1 Cl2 Cd1 . 4_565 -11.39(3)
Cl1 Cd1 Cl2 Cd1 4_566 4_565 85.71(17)
C3 C4 N1 C2 3_656 . -179.9(3)
C3 C4 N1 C3 3_656 . 57.3(4)
C1 C2 N1 C4 . . 165.2(3)
C1 C2 N1 C3 . . -73.0(3)
C4 C3 N1 C4 3_656 . -56.9(4)
C4 C3 N1 C2 3_656 . -179.8(3)
O2 C1 O1 Cd1 . . -36.5(6)
C2 C1 O1 Cd1 . . 145.2(3)
O1W Cd1 O1 C1 . . -157.5(4)
Cl2 Cd1 O1 C1 . . 61.8(3)
Cl2 Cd1 O1 C1 4_566 . 151.9(3)
Cl1 Cd1 O1 C1 . . -28.2(3)
Cl1 Cd1 O1 C1 4_566 . -119.4(3)
